data_4116470
loop_
_publ_author_name
'Marilyn M. Olmstead'
'David A. Costa'
'Kalyani Maitra'
'Bruce C. Noll'
'Shane L. Phillips'
'Pamela M. Van Calcar'
'Alan L. Balch'

_publ_contact_author
; Dr. Alan L. Balch
  Department of Chemistry
  University of California
  Davis, CA 95616
  USA
;
_publ_contact_author_email balch@indigo.ucdavis.edu
_publ_contact_author_fax 530-752-8995
_publ_contact_author_phone 530-752-0941
_publ_section_title
;
 Interaction of Curved and Flat Molecular Surfaces. The Structures of
 Crystalline Compounds Composed of Fullerene (C60, C60O, C70, and C120O)
 and Metal Octaethylporphyrin Units
;
_journal_name_full 'Journal of the American Chemical Society'
_journal_page_first 7090
_journal_page_last 7097
_journal_paper_doi 10.1021/ja990618c
_journal_volume 121
_journal_year 1999
_chemical_formula_sum 'C133 H89 Cl3 N8 Zn2'
_chemical_formula_weight 2036.21
_chemical_name_common C~60~^.^2Zn(OEP)^.^CHCl~3~
_chemical_name_systematic
; 
 ? 
;
_space_group_IT_number 19
_symmetry_cell_setting orthorhombic
_symmetry_space_group_name_Hall 'P 2ac 2ab'
_symmetry_space_group_name_H-M 'P 21 21 21'
_atom_sites_solution_hydrogens geom
_atom_sites_solution_primary direct
_atom_sites_solution_secondary difmap
_audit_creation_method SHELXL-97
_cell_angle_alpha 90.00
_cell_angle_beta 90.00
_cell_angle_gamma 90.00
_cell_formula_units_Z 4
_cell_length_a 14.833(4)
_cell_length_b 20.936(5)
_cell_length_c 29.515(9)
_cell_measurement_reflns_used 1800
_cell_measurement_temperature 156(2)
_cell_measurement_theta_max 19.5
_cell_measurement_theta_min 3.5
_cell_volume 9166(4)
_computing_cell_refinement 'Saint 4.05 (Siemens, 1995)'
_computing_data_collection 'SMART 4.05 (Siemens, 1995)'
_computing_data_reduction 'Saint 4.05 (Siemens, 1995)'
_computing_molecular_graphics 'SHELXTL 5, XP (Sheldrick, 1998)'
_computing_publication_material 'SHELXL-97-2 (Sheldrick, 1998)'
_computing_structure_refinement 'SHELXL-97 (Sheldrick, 1997)'
_computing_structure_solution 'SHELXS-97 (Sheldrick, 1990)'
_diffrn_ambient_temperature 156(2)
_diffrn_measured_fraction_theta_full 1.000
_diffrn_measured_fraction_theta_max 1.000
_diffrn_measurement_device_type 'Siemens SMART CCD'
_diffrn_measurement_method \w
_diffrn_radiation_monochromator graphite
_diffrn_radiation_source 'normal-focus sealed tube'
_diffrn_radiation_type MoK\a
_diffrn_radiation_wavelength 0.71073
_diffrn_reflns_av_R_equivalents 0.1023
_diffrn_reflns_av_sigmaI/netI 0.0820
_diffrn_reflns_limit_h_max 17
_diffrn_reflns_limit_h_min -17
_diffrn_reflns_limit_k_max 24
_diffrn_reflns_limit_k_min 0
_diffrn_reflns_limit_l_max 35
_diffrn_reflns_limit_l_min 0
_diffrn_reflns_number 57359
_diffrn_reflns_theta_full 25.00
_diffrn_reflns_theta_max 25.00
_diffrn_reflns_theta_min 1.54
_diffrn_standards_decay_% 'no decay'
_exptl_absorpt_coefficient_mu 0.676
_exptl_absorpt_correction_T_max 0.9670
_exptl_absorpt_correction_T_min 0.8076
_exptl_absorpt_correction_type multi-scan
_exptl_absorpt_process_details 'Blessing, Acta Cryst. (1995) A51,33-38'
_exptl_crystal_colour 'dark red'
_exptl_crystal_density_diffrn 1.476
_exptl_crystal_description parallelepiped
_exptl_crystal_F_000 4216
_exptl_crystal_size_max 0.33
_exptl_crystal_size_mid 0.05
_exptl_crystal_size_min 0.05
_refine_diff_density_max 0.657
_refine_diff_density_min -0.835
_refine_diff_density_rms 0.085
_refine_ls_abs_structure_details 'Flack H D (1983), Acta Cryst. A39, 876-881'
_refine_ls_abs_structure_Flack 0.492(16)
_refine_ls_extinction_method none
_refine_ls_goodness_of_fit_ref 1.150
_refine_ls_hydrogen_treatment mixed
_refine_ls_matrix_type full
_refine_ls_number_parameters 1316
_refine_ls_number_reflns 16154
_refine_ls_number_restraints 0
_refine_ls_restrained_S_all 1.150
_refine_ls_R_factor_all 0.1062
_refine_ls_R_factor_gt 0.0689
_refine_ls_shift/su_max 0.015
_refine_ls_shift/su_mean 0.002
_refine_ls_structure_factor_coef Fsqd
_refine_ls_weighting_details 'calc w=1/[\s^2^(Fo^2^)+(0.0271P)^2^+27.0886P] where P=(Fo^2^+2Fc^2^)/3'
_refine_ls_weighting_scheme calc
_refine_ls_wR_factor_gt 0.1280
_refine_ls_wR_factor_ref 0.1483
_reflns_number_gt 12201
_reflns_number_total 16154
_reflns_threshold_expression >2sigma(I)
_cod_data_source_file ja990618c_2.cif
_cod_data_source_block bc240
_cod_database_code 4116470

loop_
_symmetry_equiv_pos_as_xyz
'x, y, z'
'-x+1/2, -y, z+1/2'
'-x, y+1/2, -z+1/2'
'x+1/2, -y+1/2, -z'

loop_
_atom_site_label
_atom_site_type_symbol
_atom_site_fract_x
_atom_site_fract_y
_atom_site_fract_z
_atom_site_U_iso_or_equiv
_atom_site_adp_type
_atom_site_occupancy
_atom_site_symmetry_multiplicity
_atom_site_calc_flag
_atom_site_refinement_flags
Zn1 Zn 0.24839(5) -0.00388(3) 0.14443(2) 0.01617(14) Uani 1 1 d .
N1 N 0.2388(4) 0.0893(2) 0.11962(15) 0.0171(11) Uani 1 1 d .
N2 N 0.1112(3) -0.0057(3) 0.15373(19) 0.0138(12) Uani 1 1 d .
N3 N 0.2576(4) -0.0888(2) 0.17736(14) 0.0146(10) Uani 1 1 d .
N4 N 0.3838(3) 0.0095(3) 0.15044(18) 0.0133(12) Uani 1 1 d .
C1 C 0.3089(4) 0.1319(3) 0.1134(2) 0.0183(15) Uani 1 1 d .
C2 C 0.2713(4) 0.1942(3) 0.1027(2) 0.0205(15) Uani 1 1 d .
C3 C 0.1815(5) 0.1894(3) 0.1039(2) 0.0219(15) Uani 1 1 d .
C4 C 0.1604(4) 0.1240(3) 0.1161(2) 0.0181(15) Uani 1 1 d .
C5 C 0.0743(4) 0.1010(3) 0.1246(2) 0.0172(15) Uani 1 1 d .
H5A H 0.0256 0.1284 0.1169 0.021 Uiso 1 1 calc R
C6 C 0.0520(4) 0.0427(3) 0.1430(2) 0.0147(14) Uani 1 1 d .
C7 C -0.0390(4) 0.0216(4) 0.1544(3) 0.0223(17) Uani 1 1 d .
C8 C -0.0317(4) -0.0372(3) 0.1722(2) 0.0200(16) Uani 1 1 d .
C9 C 0.0629(4) -0.0538(3) 0.1707(2) 0.0194(16) Uani 1 1 d .
C10 C 0.0980(4) -0.1114(3) 0.1874(2) 0.0178(15) Uani 1 1 d .
H10A H 0.0558 -0.1427 0.1971 0.021 Uiso 1 1 calc R
C11 C 0.1883(4) -0.1268(3) 0.1912(2) 0.0188(16) Uani 1 1 d .
C12 C 0.2236(4) -0.1838(3) 0.2127(2) 0.0198(16) Uani 1 1 d .
C13 C 0.3150(5) -0.1800(3) 0.2118(2) 0.0179(15) Uani 1 1 d .
C14 C 0.3357(4) -0.1200(3) 0.1894(2) 0.0160(15) Uani 1 1 d .
C15 C 0.4213(4) -0.0943(3) 0.1833(2) 0.0201(16) Uani 1 1 d .
H15A H 0.4701 -0.1210 0.1922 0.024 Uiso 1 1 calc R
C16 C 0.4447(4) -0.0359(4) 0.1663(2) 0.0185(16) Uani 1 1 d .
C17 C 0.5363(4) -0.0100(4) 0.1625(2) 0.0195(17) Uani 1 1 d .
C18 C 0.5294(4) 0.0484(3) 0.1452(2) 0.0214(15) Uani 1 1 d .
C19 C 0.4337(4) 0.0603(3) 0.1373(2) 0.0176(15) Uani 1 1 d .
C20 C 0.3981(4) 0.1164(3) 0.1207(2) 0.0207(16) Uani 1 1 d .
H20A H 0.4406 0.1487 0.1133 0.025 Uiso 1 1 calc R
C21 C 0.3273(5) 0.2533(3) 0.0944(2) 0.0261(16) Uani 1 1 d .
H21A H 0.2938 0.2826 0.0742 0.031 Uiso 1 1 calc R
H21B H 0.3838 0.2409 0.0788 0.031 Uiso 1 1 calc R
C22 C 0.3510(5) 0.2887(4) 0.1389(3) 0.046(2) Uani 1 1 d .
H22A H 0.3867 0.3269 0.1319 0.070 Uiso 1 1 calc R
H22B H 0.3859 0.2604 0.1586 0.070 Uiso 1 1 calc R
H22C H 0.2953 0.3014 0.1543 0.070 Uiso 1 1 calc R
C23 C 0.1129(4) 0.2415(3) 0.0967(2) 0.0255(16) Uani 1 1 d .
H23A H 0.0591 0.2234 0.0816 0.031 Uiso 1 1 calc R
H23B H 0.1387 0.2745 0.0764 0.031 Uiso 1 1 calc R
C24 C 0.0842(5) 0.2731(4) 0.1418(3) 0.041(2) Uani 1 1 d .
H24A H 0.0393 0.3063 0.1357 0.061 Uiso 1 1 calc R
H24B H 0.1370 0.2923 0.1564 0.061 Uiso 1 1 calc R
H24C H 0.0581 0.2407 0.1619 0.061 Uiso 1 1 calc R
C25 C -0.1209(4) 0.0631(3) 0.1505(3) 0.0283(17) Uani 1 1 d .
H25A H -0.1751 0.0357 0.1480 0.034 Uiso 1 1 calc R
H25B H -0.1166 0.0888 0.1224 0.034 Uiso 1 1 calc R
C26 C -0.1320(6) 0.1075(4) 0.1902(3) 0.050(2) Uani 1 1 d .
H26A H -0.1867 0.1331 0.1862 0.075 Uiso 1 1 calc R
H26B H -0.0795 0.1358 0.1922 0.075 Uiso 1 1 calc R
H26C H -0.1369 0.0824 0.2182 0.075 Uiso 1 1 calc R
C27 C -0.1046(4) -0.0791(3) 0.1921(2) 0.0263(16) Uani 1 1 d .
H27A H -0.0951 -0.1237 0.1820 0.032 Uiso 1 1 calc R
H27B H -0.1639 -0.0649 0.1805 0.032 Uiso 1 1 calc R
C28 C -0.1062(5) -0.0775(4) 0.2437(3) 0.039(2) Uani 1 1 d .
H28A H -0.1552 -0.1047 0.2548 0.058 Uiso 1 1 calc R
H28B H -0.1159 -0.0335 0.2540 0.058 Uiso 1 1 calc R
H28C H -0.0485 -0.0932 0.2555 0.058 Uiso 1 1 calc R
C29 C 0.1671(5) -0.2344(3) 0.2347(3) 0.0291(17) Uani 1 1 d .
H29A H 0.2041 -0.2733 0.2389 0.035 Uiso 1 1 calc R
H29B H 0.1164 -0.2454 0.2143 0.035 Uiso 1 1 calc R
C30 C 0.1300(6) -0.2139(4) 0.2798(3) 0.050(2) Uani 1 1 d .
H30A H 0.0935 -0.2485 0.2926 0.075 Uiso 1 1 calc R
H30B H 0.0924 -0.1758 0.2758 0.075 Uiso 1 1 calc R
H30C H 0.1799 -0.2040 0.3004 0.075 Uiso 1 1 calc R
C31 C 0.3837(5) -0.2226(3) 0.2320(3) 0.0293(17) Uani 1 1 d .
H31A H 0.4341 -0.2277 0.2103 0.035 Uiso 1 1 calc R
H31B H 0.3567 -0.2653 0.2370 0.035 Uiso 1 1 calc R
C32 C 0.4211(6) -0.1974(4) 0.2771(3) 0.042(2) Uani 1 1 d .
H32A H 0.4667 -0.2271 0.2886 0.062 Uiso 1 1 calc R
H32B H 0.3719 -0.1938 0.2991 0.062 Uiso 1 1 calc R
H32C H 0.4484 -0.1554 0.2723 0.062 Uiso 1 1 calc R
C33 C 0.6182(5) -0.0465(4) 0.1783(3) 0.036(2) Uani 1 1 d .
H33A H 0.6724 -0.0289 0.1632 0.044 Uiso 1 1 calc R
H33B H 0.6122 -0.0918 0.1691 0.044 Uiso 1 1 calc R
C34 C 0.6316(6) -0.0434(5) 0.2293(3) 0.061(3) Uani 1 1 d .
H34A H 0.6845 -0.0687 0.2377 0.092 Uiso 1 1 calc R
H34B H 0.5781 -0.0605 0.2445 0.092 Uiso 1 1 calc R
H34C H 0.6407 0.0011 0.2385 0.092 Uiso 1 1 calc R
C35 C 0.6032(5) 0.0968(4) 0.1365(3) 0.0334(18) Uani 1 1 d .
H35A H 0.5883 0.1219 0.1091 0.040 Uiso 1 1 calc R
H35B H 0.6608 0.0742 0.1309 0.040 Uiso 1 1 calc R
C36 C 0.6141(5) 0.1418(4) 0.1769(3) 0.045(2) Uani 1 1 d .
H36A H 0.6616 0.1730 0.1703 0.067 Uiso 1 1 calc R
H36B H 0.6306 0.1171 0.2038 0.067 Uiso 1 1 calc R
H36C H 0.5571 0.1642 0.1824 0.067 Uiso 1 1 calc R
Zn2 Zn 0.24223(5) 0.02908(3) 0.03977(2) 0.01779(16) Uani 1 1 d .
N5 N 0.3790(3) 0.0292(3) 0.03201(18) 0.0158(12) Uani 1 1 d .
N6 N 0.2519(4) -0.06234(19) 0.06704(14) 0.0157(10) Uani 1 1 d .
N7 N 0.1057(3) 0.0170(3) 0.0349(2) 0.0175(13) Uani 1 1 d .
N8 N 0.2332(3) 0.1130(2) 0.00546(15) 0.0174(11) Uani 1 1 d .
C37 C 0.4296(4) 0.0775(3) 0.0116(2) 0.0187(15) Uani 1 1 d .
C38 C 0.5234(4) 0.0608(3) 0.0118(2) 0.0238(16) Uani 1 1 d .
C39 C 0.5310(4) 0.0030(4) 0.0322(2) 0.0209(15) Uani 1 1 d .
C40 C 0.4401(4) -0.0163(3) 0.0442(2) 0.0192(16) Uani 1 1 d .
C41 C 0.4147(4) -0.0746(3) 0.0634(2) 0.0182(16) Uani 1 1 d .
H41A H 0.4628 -0.1022 0.0718 0.022 Uiso 1 1 calc R
C42 C 0.3297(4) -0.0973(3) 0.0719(2) 0.0172(15) Uani 1 1 d .
C43 C 0.3083(5) -0.1624(3) 0.0845(2) 0.0191(15) Uani 1 1 d .
C44 C 0.2163(4) -0.1679(3) 0.0844(2) 0.0158(15) Uani 1 1 d .
C45 C 0.1824(4) -0.1054(3) 0.0729(2) 0.0195(16) Uani 1 1 d .
C46 C 0.0915(5) -0.0911(3) 0.0665(3) 0.0211(16) Uani 1 1 d .
H46A H 0.0492 -0.1227 0.0755 0.025 Uiso 1 1 calc R
C47 C 0.0566(4) -0.0345(4) 0.0482(2) 0.0219(16) Uani 1 1 d .
C48 C -0.0387(4) -0.0233(3) 0.0405(3) 0.0305(18) Uani 1 1 d .
C49 C -0.0447(5) 0.0364(4) 0.0208(3) 0.0312(19) Uani 1 1 d .
C50 C 0.0459(4) 0.0604(3) 0.0177(2) 0.0189(15) Uani 1 1 d .
C51 C 0.0688(4) 0.1191(3) -0.0008(2) 0.0224(16) Uani 1 1 d .
H51A H 0.0203 0.1458 -0.0099 0.027 Uiso 1 1 calc R
C52 C 0.1557(4) 0.1434(3) -0.0074(2) 0.0175(15) Uani 1 1 d .
C53 C 0.1767(5) 0.2029(3) -0.0295(2) 0.0239(15) Uani 1 1 d .
C54 C 0.2693(4) 0.2083(3) -0.0295(2) 0.0216(15) Uani 1 1 d .
C55 C 0.3032(4) 0.1508(3) -0.0078(2) 0.0206(15) Uani 1 1 d .
C56 C 0.3933(4) 0.1335(3) -0.0049(2) 0.0209(16) Uani 1 1 d .
H56A H 0.4353 0.1642 -0.0157 0.025 Uiso 1 1 calc R
C57 C 0.5966(4) 0.0977(3) -0.0115(3) 0.0291(17) Uani 1 1 d .
H57A H 0.6548 0.0887 0.0036 0.035 Uiso 1 1 calc R
H57B H 0.5842 0.1439 -0.0085 0.035 Uiso 1 1 calc R
C58 C 0.6041(6) 0.0807(4) -0.0617(3) 0.044(2) Uani 1 1 d .
H58A H 0.6511 0.1069 -0.0758 0.067 Uiso 1 1 calc R
H58B H 0.5463 0.0890 -0.0767 0.067 Uiso 1 1 calc R
H58C H 0.6196 0.0354 -0.0648 0.067 Uiso 1 1 calc R
C59 C 0.6117(4) -0.0373(3) 0.0410(3) 0.0321(17) Uani 1 1 d .
H59A H 0.6070 -0.0559 0.0717 0.039 Uiso 1 1 calc R
H59B H 0.6662 -0.0100 0.0403 0.039 Uiso 1 1 calc R
C60 C 0.6226(6) -0.0904(4) 0.0072(3) 0.050(2) Uani 1 1 d .
H60A H 0.6778 -0.1143 0.0139 0.075 Uiso 1 1 calc R
H60B H 0.6265 -0.0724 -0.0234 0.075 Uiso 1 1 calc R
H60C H 0.5706 -0.1191 0.0090 0.075 Uiso 1 1 calc R
C61 C 0.3754(5) -0.2150(4) 0.0903(3) 0.0293(18) Uani 1 1 d .
H61A H 0.3485 -0.2491 0.1092 0.035 Uiso 1 1 calc R
H61B H 0.4288 -0.1982 0.1065 0.035 Uiso 1 1 calc R
C62 C 0.4048(6) -0.2429(4) 0.0454(3) 0.047(2) Uani 1 1 d .
H62A H 0.4486 -0.2772 0.0508 0.070 Uiso 1 1 calc R
H62B H 0.4328 -0.2094 0.0269 0.070 Uiso 1 1 calc R
H62C H 0.3523 -0.2602 0.0295 0.070 Uiso 1 1 calc R
C63 C 0.1595(5) -0.2251(3) 0.0924(2) 0.0257(17) Uani 1 1 d .
H63A H 0.1039 -0.2122 0.1085 0.031 Uiso 1 1 calc R
H63B H 0.1926 -0.2554 0.1121 0.031 Uiso 1 1 calc R
C64 C 0.1341(5) -0.2584(4) 0.0488(3) 0.040(2) Uani 1 1 d .
H64A H 0.0960 -0.2954 0.0556 0.059 Uiso 1 1 calc R
H64B H 0.1889 -0.2727 0.0333 0.059 Uiso 1 1 calc R
H64C H 0.1010 -0.2287 0.0293 0.059 Uiso 1 1 calc R
C65 C -0.1142(5) -0.0700(3) 0.0531(3) 0.045(2) Uani 1 1 d .
H65A H -0.1022 -0.0886 0.0833 0.055 Uiso 1 1 calc R
H65B H -0.1724 -0.0469 0.0545 0.055 Uiso 1 1 calc R
C66 C -0.1197(6) -0.1218(4) 0.0188(3) 0.051(2) Uani 1 1 d .
H66A H -0.1680 -0.1515 0.0271 0.077 Uiso 1 1 calc R
H66B H -0.0622 -0.1447 0.0176 0.077 Uiso 1 1 calc R
H66C H -0.1327 -0.1032 -0.0110 0.077 Uiso 1 1 calc R
C67 C -0.1265(5) 0.0681(4) 0.0024(4) 0.049(3) Uani 1 1 d .
H67A H -0.1235 0.1144 0.0090 0.059 Uiso 1 1 calc R
H67B H -0.1805 0.0507 0.0178 0.059 Uiso 1 1 calc R
C68 C -0.1364(7) 0.0589(4) -0.0477(4) 0.078(4) Uani 1 1 d .
H68A H -0.1910 0.0806 -0.0582 0.116 Uiso 1 1 calc R
H68B H -0.1409 0.0132 -0.0544 0.116 Uiso 1 1 calc R
H68C H -0.0837 0.0768 -0.0632 0.116 Uiso 1 1 calc R
C69 C 0.1087(5) 0.2448(3) -0.0521(2) 0.0280(17) Uani 1 1 d .
H69A H 0.1341 0.2882 -0.0560 0.034 Uiso 1 1 calc R
H69B H 0.0544 0.2482 -0.0327 0.034 Uiso 1 1 calc R
C70 C 0.0828(5) 0.2180(4) -0.0979(2) 0.0377(19) Uani 1 1 d .
H70A H 0.0393 0.2466 -0.1125 0.057 Uiso 1 1 calc R
H70B H 0.0555 0.1757 -0.0939 0.057 Uiso 1 1 calc R
H70C H 0.1367 0.2143 -0.1169 0.057 Uiso 1 1 calc R
C71 C 0.3241(5) 0.2598(3) -0.0504(2) 0.0309(17) Uani 1 1 d .
H71A H 0.3806 0.2649 -0.0329 0.037 Uiso 1 1 calc R
H71B H 0.2905 0.3005 -0.0485 0.037 Uiso 1 1 calc R
C72 C 0.3472(6) 0.2466(5) -0.0991(3) 0.054(2) Uani 1 1 d .
H72A H 0.3840 0.2817 -0.1111 0.080 Uiso 1 1 calc R
H72B H 0.2916 0.2430 -0.1169 0.080 Uiso 1 1 calc R
H72C H 0.3811 0.2065 -0.1012 0.080 Uiso 1 1 calc R
C1A C 0.3514(6) 0.0693(5) 0.4469(3) 0.048(2) Uani 1 1 d .
C2A C 0.4065(5) 0.0421(5) 0.4157(3) 0.045(3) Uani 1 1 d .
C3A C 0.3727(5) -0.0140(4) 0.3902(4) 0.046(3) Uani 1 1 d .
C4A C 0.2874(6) -0.0367(4) 0.3966(3) 0.051(2) Uani 1 1 d .
C5A C 0.2304(6) -0.0056(4) 0.4294(3) 0.057(3) Uani 1 1 d .
C6A C 0.2603(8) 0.0457(4) 0.4537(2) 0.051(2) Uani 1 1 d .
C7A C 0.3495(6) 0.1382(5) 0.4495(3) 0.055(3) Uani 1 1 d .
C8A C 0.3998(6) 0.1748(5) 0.4216(3) 0.043(2) Uani 1 1 d .
C9A C 0.4593(5) 0.1455(4) 0.3875(4) 0.042(2) Uani 1 1 d .
C10A C 0.4623(5) 0.0792(5) 0.3843(3) 0.037(2) Uani 1 1 d .
C11A C 0.4634(4) 0.0492(4) 0.3407(4) 0.041(2) Uani 1 1 d .
C12A C 0.4074(5) -0.0097(4) 0.3429(3) 0.041(2) Uani 1 1 d .
C13A C 0.3548(6) -0.0264(4) 0.3075(3) 0.045(2) Uani 1 1 d .
C14A C 0.2629(6) -0.0511(3) 0.3157(3) 0.047(2) Uani 1 1 d .
C15A C 0.2323(6) -0.0557(3) 0.3591(3) 0.048(2) Uani 1 1 d .
C16A C 0.1389(6) -0.0363(4) 0.3695(4) 0.055(3) Uani 1 1 d .
C17A C 0.1370(6) -0.0061(5) 0.4123(4) 0.057(3) Uani 1 1 d .
C18A C 0.0831(6) 0.0445(5) 0.4198(3) 0.045(2) Uani 1 1 d .
C19A C 0.1171(6) 0.1014(5) 0.4457(3) 0.054(3) Uani 1 1 d .
C20A C 0.2021(6) 0.1005(5) 0.4616(3) 0.053(2) Uani 1 1 d .
C21A C 0.2549(7) 0.1575(4) 0.4592(2) 0.0450(19) Uani 1 1 d .
C22A C 0.2234(6) 0.2136(4) 0.4392(3) 0.045(2) Uani 1 1 d .
C23A C 0.2775(7) 0.2500(4) 0.4099(3) 0.058(3) Uani 1 1 d .
C24A C 0.3636(6) 0.2336(5) 0.4009(4) 0.055(3) Uani 1 1 d .
C25A C 0.3980(5) 0.2387(4) 0.3539(4) 0.043(2) Uani 1 1 d .
C26A C 0.4570(5) 0.1842(5) 0.3476(3) 0.040(2) Uani 1 1 d .
C27A C 0.4582(5) 0.1543(4) 0.3049(3) 0.033(2) Uani 1 1 d .
C28A C 0.4612(5) 0.0849(4) 0.3016(3) 0.034(2) Uani 1 1 d .
C29A C 0.4047(5) 0.0643(4) 0.2641(3) 0.035(2) Uani 1 1 d .
C30A C 0.3533(6) 0.0103(4) 0.2675(3) 0.043(2) Uani 1 1 d .
C31A C 0.2601(6) 0.0123(3) 0.2503(2) 0.0369(18) Uani 1 1 d .
C32A C 0.2060(6) -0.0264(4) 0.2789(3) 0.046(2) Uani 1 1 d .
C33A C 0.1216(6) -0.0095(5) 0.2878(3) 0.053(3) Uani 1 1 d .
C34A C 0.0851(5) -0.0151(4) 0.3358(4) 0.040(2) Uani 1 1 d .
C35A C 0.0265(5) 0.0401(4) 0.3413(3) 0.034(2) Uani 1 1 d .
C36A C 0.0251(5) 0.0688(4) 0.3843(3) 0.039(2) Uani 1 1 d .
C37A C 0.0233(5) 0.1373(5) 0.3874(3) 0.043(2) Uani 1 1 d .
C38A C 0.0798(5) 0.1587(5) 0.4247(3) 0.040(2) Uani 1 1 d .
C39A C 0.1299(6) 0.2136(5) 0.4213(3) 0.044(2) Uani 1 1 d .
C40A C 0.1283(6) 0.2508(4) 0.3814(3) 0.050(3) Uani 1 1 d .
C41A C 0.2199(7) 0.2742(3) 0.3732(3) 0.055(3) Uani 1 1 d .
C42A C 0.2506(8) 0.2792(3) 0.3296(3) 0.054(2) Uani 1 1 d .
C43A C 0.3450(6) 0.2590(4) 0.3200(4) 0.054(3) Uani 1 1 d .
C44A C 0.3460(7) 0.2301(4) 0.2770(4) 0.053(3) Uani 1 1 d .
C45A C 0.4024(6) 0.1782(5) 0.2690(3) 0.040(2) Uani 1 1 d .
C46A C 0.3671(6) 0.1223(6) 0.2432(3) 0.053(3) Uani 1 1 d .
C47A C 0.2830(6) 0.1230(5) 0.2271(2) 0.049(2) Uani 1 1 d .
C48A C 0.2301(6) 0.0662(4) 0.2304(2) 0.041(2) Uani 1 1 d .
C49A C 0.1358(6) 0.0864(5) 0.2399(3) 0.045(2) Uani 1 1 d .
C50A C 0.0825(5) 0.0484(5) 0.2676(3) 0.038(2) Uani 1 1 d .
C51A C 0.0265(5) 0.0772(4) 0.3009(3) 0.038(2) Uani 1 1 d .
C52A C 0.0225(5) 0.1431(4) 0.3042(3) 0.036(2) Uani 1 1 d .
C53A C 0.0216(5) 0.1744(4) 0.3479(3) 0.035(2) Uani 1 1 d .
C54A C 0.0766(5) 0.2328(4) 0.3458(4) 0.042(2) Uani 1 1 d .
C55A C 0.1113(6) 0.2371(4) 0.2994(3) 0.045(2) Uani 1 1 d .
C56A C 0.1972(7) 0.2601(4) 0.2925(3) 0.057(3) Uani 1 1 d .
C57A C 0.2517(8) 0.2293(4) 0.2586(3) 0.051(2) Uani 1 1 d .
C58A C 0.2241(6) 0.1785(4) 0.2352(3) 0.048(2) Uani 1 1 d .
C59A C 0.1322(6) 0.1529(5) 0.2429(3) 0.052(3) Uani 1 1 d .
C60A C 0.0775(6) 0.1822(5) 0.2745(3) 0.043(2) Uani 1 1 d .
C73 C 0.2756(17) -0.4340(6) 0.1514(4) 0.159(9) Uani 1 1 d .
H73 H 0.3423 -0.4398 0.1485 0.191 Uiso 1 1 calc R
Cl1 Cl 0.2752(5) -0.3875(2) 0.19476(14) 0.200(3) Uani 1 1 d .
Cl2 Cl 0.2474(5) -0.50846(17) 0.15751(10) 0.168(2) Uani 1 1 d .
Cl3 Cl 0.2557(4) -0.40038(14) 0.10061(10) 0.1232(13) Uani 1 1 d .

loop_
_atom_site_aniso_label
_atom_site_aniso_U_11
_atom_site_aniso_U_22
_atom_site_aniso_U_33
_atom_site_aniso_U_23
_atom_site_aniso_U_13
_atom_site_aniso_U_12
Zn1 0.0131(3) 0.0161(3) 0.0193(3) 0.0018(3) -0.0004(4) -0.0004(4)
N1 0.018(3) 0.016(2) 0.018(2) 0.0021(19) -0.003(2) -0.002(3)
N2 0.012(3) 0.008(3) 0.022(3) 0.001(2) 0.003(2) 0.000(2)
N3 0.015(3) 0.016(2) 0.013(2) -0.0001(18) -0.001(3) -0.001(3)
N4 0.015(3) 0.015(3) 0.010(3) 0.003(2) -0.004(2) 0.005(2)
C1 0.022(4) 0.021(4) 0.012(4) 0.001(3) -0.007(3) -0.003(3)
C2 0.027(4) 0.020(3) 0.015(3) -0.002(3) -0.002(3) -0.001(3)
C3 0.028(4) 0.015(3) 0.022(4) 0.001(3) 0.006(3) 0.003(3)
C4 0.025(4) 0.017(3) 0.012(4) 0.004(3) -0.003(3) 0.001(3)
C5 0.020(3) 0.020(4) 0.012(3) 0.001(3) -0.012(3) 0.006(3)
C6 0.013(3) 0.022(4) 0.009(3) 0.001(3) 0.003(3) -0.001(3)
C7 0.013(3) 0.026(4) 0.028(4) 0.001(3) -0.005(3) 0.002(3)
C8 0.015(3) 0.019(4) 0.026(4) -0.006(3) -0.006(3) 0.000(3)
C9 0.019(3) 0.023(4) 0.017(4) -0.004(3) 0.003(3) -0.005(3)
C10 0.019(4) 0.015(3) 0.019(4) 0.003(3) 0.006(3) -0.003(3)
C11 0.019(4) 0.023(4) 0.015(4) -0.004(3) 0.002(3) 0.004(3)
C12 0.028(4) 0.006(3) 0.026(4) 0.001(3) 0.009(3) -0.003(3)
C13 0.026(4) 0.014(3) 0.013(4) -0.001(3) 0.006(3) 0.006(3)
C14 0.025(4) 0.009(3) 0.014(4) -0.001(3) -0.003(3) 0.002(3)
C15 0.015(3) 0.025(4) 0.020(4) -0.001(3) -0.006(3) 0.007(3)
C16 0.016(3) 0.022(4) 0.017(4) -0.007(3) 0.002(3) -0.001(3)
C17 0.006(3) 0.032(5) 0.020(4) -0.004(3) 0.000(2) 0.001(3)
C18 0.020(3) 0.023(4) 0.021(4) -0.002(3) -0.003(3) 0.003(3)
C19 0.010(3) 0.025(4) 0.018(4) 0.002(3) 0.001(3) -0.004(3)
C20 0.019(4) 0.016(4) 0.026(4) -0.002(3) 0.005(3) -0.003(3)
C21 0.028(4) 0.020(4) 0.031(4) 0.004(3) 0.004(3) -0.002(3)
C22 0.042(5) 0.040(5) 0.057(6) -0.018(4) 0.011(4) -0.012(4)
C23 0.021(3) 0.021(4) 0.034(4) 0.006(3) 0.004(3) 0.004(3)
C24 0.043(5) 0.038(5) 0.043(5) -0.005(4) 0.010(4) 0.020(4)
C25 0.003(3) 0.035(4) 0.047(5) 0.002(4) 0.004(3) -0.001(3)
C26 0.036(5) 0.043(5) 0.071(7) 0.000(5) 0.021(4) 0.023(4)
C27 0.017(3) 0.025(4) 0.037(5) -0.005(3) 0.002(3) -0.004(3)
C28 0.031(4) 0.043(5) 0.042(5) 0.001(4) 0.018(4) -0.014(4)
C29 0.031(4) 0.021(4) 0.035(5) 0.002(3) -0.001(3) 0.002(3)
C30 0.059(6) 0.046(5) 0.045(6) 0.027(4) 0.022(5) 0.002(5)
C31 0.030(4) 0.028(4) 0.030(4) 0.003(3) 0.001(3) 0.009(3)
C32 0.045(5) 0.044(5) 0.035(5) 0.006(4) -0.009(4) 0.016(4)
C33 0.017(4) 0.032(4) 0.061(6) 0.007(4) -0.006(4) 0.000(3)
C34 0.045(5) 0.074(7) 0.064(7) 0.026(6) -0.032(5) 0.007(5)
C35 0.021(4) 0.035(4) 0.044(5) 0.002(4) -0.003(3) -0.004(3)
C36 0.030(4) 0.043(5) 0.061(6) -0.006(5) -0.014(4) -0.013(4)
Zn2 0.0141(3) 0.0201(3) 0.0192(3) 0.0017(3) -0.0006(4) 0.0004(3)
N5 0.015(3) 0.022(3) 0.011(3) -0.003(3) 0.002(2) 0.004(2)
N6 0.012(2) 0.017(2) 0.018(2) -0.0004(19) -0.002(3) -0.002(3)
N7 0.010(3) 0.022(3) 0.021(3) 0.000(3) 0.000(2) -0.002(2)
N8 0.020(3) 0.019(2) 0.013(2) 0.002(2) 0.003(2) -0.001(2)
C37 0.014(3) 0.024(4) 0.018(4) -0.004(3) 0.002(3) -0.002(3)
C38 0.016(3) 0.034(4) 0.021(4) 0.000(3) -0.004(3) -0.002(3)
C39 0.018(3) 0.026(4) 0.019(4) -0.005(4) -0.003(3) 0.003(3)
C40 0.017(3) 0.022(4) 0.019(4) -0.007(3) 0.000(3) -0.002(3)
C41 0.013(3) 0.024(4) 0.017(4) -0.003(3) -0.004(3) 0.010(3)
C42 0.018(3) 0.017(3) 0.016(4) -0.003(3) 0.003(3) 0.003(3)
C43 0.031(4) 0.018(4) 0.008(4) 0.002(3) -0.003(3) 0.004(3)
C44 0.019(3) 0.014(3) 0.014(4) -0.005(3) 0.001(3) 0.002(3)
C45 0.016(3) 0.030(4) 0.013(4) -0.007(3) 0.006(3) -0.001(3)
C46 0.029(4) 0.016(4) 0.018(4) 0.002(3) 0.003(3) -0.008(3)
C47 0.021(3) 0.030(4) 0.015(4) -0.005(3) 0.002(3) -0.001(3)
C48 0.018(3) 0.026(4) 0.048(5) -0.003(4) 0.000(3) -0.001(3)
C49 0.022(4) 0.029(4) 0.042(5) -0.006(4) -0.008(3) 0.007(3)
C50 0.019(3) 0.016(3) 0.022(4) 0.001(3) -0.001(3) -0.004(3)
C51 0.018(4) 0.024(4) 0.025(4) -0.005(3) -0.006(3) 0.007(3)
C52 0.020(4) 0.017(3) 0.015(4) -0.002(3) -0.007(3) 0.005(3)
C53 0.034(4) 0.019(3) 0.018(4) -0.004(3) 0.002(3) 0.001(3)
C54 0.028(4) 0.021(3) 0.015(3) -0.001(2) -0.004(3) -0.001(3)
C55 0.024(4) 0.026(4) 0.011(3) -0.005(3) 0.004(3) -0.002(3)
C56 0.020(4) 0.022(4) 0.021(4) 0.000(3) 0.003(3) -0.007(3)
C57 0.014(3) 0.032(4) 0.041(5) 0.001(4) 0.002(3) -0.006(3)
C58 0.049(5) 0.037(5) 0.047(5) 0.011(4) 0.020(4) -0.007(4)
C59 0.019(3) 0.034(4) 0.044(5) -0.011(4) 0.001(3) 0.010(3)
C60 0.033(5) 0.040(5) 0.078(7) -0.003(5) 0.004(4) 0.018(4)
C61 0.040(4) 0.022(4) 0.026(4) 0.006(3) -0.005(3) 0.012(3)
C62 0.051(5) 0.052(5) 0.037(5) -0.017(4) -0.018(4) 0.034(4)
C63 0.026(4) 0.025(4) 0.026(4) -0.005(3) 0.001(3) 0.000(3)
C64 0.047(5) 0.029(4) 0.043(5) -0.008(4) 0.008(4) -0.016(4)
C65 0.020(4) 0.025(4) 0.092(8) 0.000(5) -0.010(4) -0.005(3)
C66 0.053(6) 0.048(6) 0.052(6) -0.004(5) -0.004(4) -0.007(5)
C67 0.020(4) 0.027(4) 0.100(8) 0.008(5) -0.004(5) -0.001(3)
C68 0.081(7) 0.039(5) 0.113(10) 0.007(6) -0.073(7) 0.006(5)
C69 0.036(4) 0.020(4) 0.029(4) 0.002(3) -0.006(3) 0.005(3)
C70 0.037(4) 0.050(5) 0.026(4) 0.006(4) -0.015(4) 0.008(4)
C71 0.040(4) 0.017(3) 0.036(5) 0.009(3) -0.004(4) -0.005(3)
C72 0.046(5) 0.070(6) 0.045(6) 0.013(5) 0.009(4) -0.019(5)
C1A 0.048(5) 0.079(7) 0.018(4) 0.007(5) -0.011(4) 0.020(5)
C2A 0.032(4) 0.067(7) 0.035(6) 0.019(5) -0.011(4) 0.027(5)
C3A 0.032(4) 0.032(5) 0.073(7) 0.034(5) -0.003(5) 0.012(4)
C4A 0.061(6) 0.024(4) 0.068(6) 0.025(4) -0.003(5) 0.012(4)
C5A 0.062(7) 0.053(5) 0.056(5) 0.040(5) 0.021(5) 0.008(5)
C6A 0.070(6) 0.061(5) 0.022(4) 0.019(4) -0.005(5) 0.012(6)
C7A 0.049(6) 0.089(8) 0.026(5) -0.021(5) -0.020(4) 0.001(5)
C8A 0.035(5) 0.065(7) 0.031(5) -0.018(5) -0.009(4) -0.010(5)
C9A 0.018(4) 0.052(6) 0.057(7) -0.016(5) -0.011(4) -0.008(4)
C10A 0.017(4) 0.061(6) 0.035(5) -0.011(5) -0.014(3) 0.007(4)
C11A 0.013(3) 0.049(6) 0.059(6) -0.011(5) -0.003(4) 0.011(4)
C12A 0.031(4) 0.031(5) 0.062(6) 0.000(4) -0.004(4) 0.025(4)
C13A 0.053(5) 0.030(4) 0.051(6) -0.024(4) -0.001(4) 0.019(4)
C14A 0.052(6) 0.014(3) 0.076(6) -0.021(4) 0.007(5) 0.005(4)
C15A 0.052(6) 0.015(3) 0.077(6) 0.006(4) -0.003(5) 0.003(4)
C16A 0.046(5) 0.038(5) 0.081(8) 0.015(5) 0.004(5) -0.014(4)
C17A 0.050(5) 0.058(6) 0.063(7) 0.028(6) 0.014(5) -0.015(5)
C18A 0.047(5) 0.055(6) 0.033(6) 0.003(5) 0.017(4) -0.015(5)
C19A 0.056(6) 0.087(8) 0.021(5) 0.008(5) 0.024(4) 0.001(5)
C20A 0.062(6) 0.083(7) 0.014(4) 0.008(5) 0.003(4) -0.004(5)
C21A 0.048(5) 0.074(5) 0.013(3) -0.015(4) -0.002(5) -0.002(6)
C22A 0.057(6) 0.047(5) 0.030(4) -0.028(4) 0.008(4) -0.003(4)
C23A 0.072(7) 0.036(5) 0.067(6) -0.032(5) 0.001(5) -0.015(5)
C24A 0.036(5) 0.055(7) 0.075(8) -0.052(6) 0.002(5) -0.020(5)
C25A 0.034(4) 0.029(5) 0.068(7) -0.030(5) 0.003(5) -0.017(4)
C26A 0.022(4) 0.051(6) 0.047(6) -0.008(5) 0.000(4) -0.019(4)
C27A 0.022(4) 0.032(4) 0.045(6) -0.003(4) 0.013(4) -0.004(3)
C28A 0.022(4) 0.047(5) 0.031(5) -0.009(4) 0.015(4) 0.005(4)
C29A 0.023(4) 0.048(5) 0.033(5) -0.019(4) 0.010(4) 0.006(4)
C30A 0.048(5) 0.043(5) 0.038(5) -0.016(4) 0.019(4) 0.012(4)
C31A 0.050(5) 0.035(4) 0.026(4) -0.012(3) -0.002(4) -0.012(5)
C32A 0.056(5) 0.038(5) 0.045(5) -0.034(4) -0.006(4) -0.009(4)
C33A 0.043(5) 0.065(7) 0.050(7) -0.033(5) -0.010(4) -0.012(5)
C34A 0.034(4) 0.019(5) 0.066(7) -0.009(4) 0.001(4) -0.019(4)
C35A 0.029(4) 0.038(5) 0.037(5) 0.000(4) -0.006(4) -0.020(4)
C36A 0.021(4) 0.045(5) 0.052(6) 0.006(5) 0.012(4) -0.007(4)
C37A 0.020(4) 0.082(7) 0.026(5) -0.006(5) 0.007(3) 0.004(4)
C38A 0.027(4) 0.064(6) 0.029(5) -0.019(5) 0.015(4) 0.005(4)
C39A 0.047(5) 0.053(6) 0.033(5) -0.021(5) 0.011(4) 0.015(4)
C40A 0.043(5) 0.046(5) 0.060(7) -0.031(5) 0.001(5) 0.018(4)
C41A 0.083(8) 0.017(4) 0.064(6) -0.015(4) 0.003(5) 0.001(4)
C42A 0.070(6) 0.012(3) 0.080(6) 0.009(4) -0.008(7) -0.008(5)
C43A 0.033(5) 0.030(5) 0.098(9) -0.001(5) 0.010(5) -0.011(4)
C44A 0.060(6) 0.035(5) 0.064(7) 0.026(5) 0.017(5) -0.024(5)
C45A 0.042(5) 0.050(6) 0.028(5) 0.009(4) 0.024(4) -0.020(4)
C46A 0.041(5) 0.093(8) 0.026(5) 0.004(6) 0.014(4) -0.007(6)
C47A 0.052(6) 0.086(7) 0.009(4) 0.006(4) 0.007(3) 0.005(5)
C48A 0.050(6) 0.055(5) 0.018(4) -0.016(4) -0.001(4) -0.009(4)
C49A 0.048(5) 0.066(6) 0.021(5) -0.012(5) -0.017(4) 0.002(5)
C50A 0.025(4) 0.058(6) 0.030(5) -0.018(4) -0.012(4) -0.008(4)
C51A 0.025(4) 0.046(5) 0.041(6) -0.007(5) -0.017(4) -0.008(4)
C52A 0.017(4) 0.055(6) 0.037(5) -0.007(4) -0.012(3) 0.002(4)
C53A 0.023(4) 0.051(5) 0.032(5) -0.013(4) -0.003(3) 0.021(4)
C54A 0.030(4) 0.031(5) 0.064(7) -0.002(4) -0.003(4) 0.017(4)
C55A 0.034(5) 0.034(5) 0.066(7) 0.023(5) -0.005(4) 0.018(4)
C56A 0.071(7) 0.029(5) 0.069(7) 0.020(5) 0.009(5) 0.018(5)
C57A 0.058(5) 0.050(5) 0.045(5) 0.026(4) 0.000(6) 0.004(6)
C58A 0.069(7) 0.055(5) 0.020(4) 0.015(4) -0.005(4) 0.005(5)
C59A 0.052(6) 0.079(7) 0.023(5) 0.006(5) -0.022(4) 0.015(5)
C60A 0.038(5) 0.057(6) 0.034(5) 0.000(5) -0.005(4) 0.015(4)
C73 0.33(3) 0.078(8) 0.066(8) -0.013(7) -0.028(14) -0.010(14)
Cl1 0.327(9) 0.161(4) 0.111(3) -0.090(3) -0.082(4) 0.085(5)
Cl2 0.324(6) 0.110(3) 0.0685(19) 0.0153(18) -0.027(4) -0.093(4)
Cl3 0.217(4) 0.0807(19) 0.0721(18) 0.0135(15) 0.001(3) 0.039(3)

loop_
_atom_type_symbol
_atom_type_description
_atom_type_scat_dispersion_real
_atom_type_scat_dispersion_imag
_atom_type_scat_source
C C 0.0033 0.0016 'International Tables Vol C Tables 4.2.6.8 and 6.1.1.4'
H H 0.0000 0.0000 'International Tables Vol C Tables 4.2.6.8 and 6.1.1.4'
N N 0.0061 0.0033 'International Tables Vol C Tables 4.2.6.8 and 6.1.1.4'
Zn Zn 0.2839 1.4301 'International Tables Vol C Tables 4.2.6.8 and 6.1.1.4'
Cl Cl 0.1484 0.1585 'International Tables Vol C Tables 4.2.6.8 and 6.1.1.4'

loop_
_geom_angle_atom_site_label_1
_geom_angle_atom_site_label_2
_geom_angle_atom_site_label_3
_geom_angle
N3 Zn1 N4 90.7(2)
N3 Zn1 N2 89.2(2)
N4 Zn1 N2 165.59(18)
N3 Zn1 N1 171.91(17)
N4 Zn1 N1 88.2(2)
N2 Zn1 N1 89.8(2)
C4 N1 C1 106.6(5)
C4 N1 Zn1 125.2(4)
C1 N1 Zn1 126.8(4)
C9 N2 C6 107.4(5)
C9 N2 Zn1 126.6(4)
C6 N2 Zn1 126.0(4)
C11 N3 C14 106.2(5)
C11 N3 Zn1 127.2(4)
C14 N3 Zn1 126.6(4)
C19 N4 C16 106.2(5)
C19 N4 Zn1 128.5(4)
C16 N4 Zn1 125.1(4)
N1 C1 C20 123.2(6)
N1 C1 C2 108.6(5)
C20 C1 C2 127.9(6)
C3 C2 C1 108.0(6)
C3 C2 C21 128.0(6)
C1 C2 C21 123.9(6)
C2 C3 C4 107.0(6)
C2 C3 C23 127.9(6)
C4 C3 C23 125.0(6)
N1 C4 C5 125.6(6)
N1 C4 C3 109.6(6)
C5 C4 C3 124.8(6)
C6 C5 C4 126.9(6)
C5 C6 N2 126.1(6)
C5 C6 C7 125.6(6)
N2 C6 C7 108.3(5)
C8 C7 C6 107.1(6)
C8 C7 C25 128.8(6)
C6 C7 C25 123.8(6)
C7 C8 C9 106.6(6)
C7 C8 C27 128.8(6)
C9 C8 C27 124.6(6)
N2 C9 C10 125.6(6)
N2 C9 C8 110.6(6)
C10 C9 C8 123.7(6)
C11 C10 C9 126.0(6)
N3 C11 C10 124.8(6)
N3 C11 C12 109.9(5)
C10 C11 C12 125.2(6)
C13 C12 C11 107.7(6)
C13 C12 C29 127.4(7)
C11 C12 C29 124.7(6)
C12 C13 C14 105.7(6)
C12 C13 C31 130.2(7)
C14 C13 C31 123.9(6)
N3 C14 C15 123.4(6)
N3 C14 C13 110.5(6)
C15 C14 C13 125.9(6)
C16 C15 C14 128.7(6)
C15 C16 N4 124.8(6)
C15 C16 C17 126.3(6)
N4 C16 C17 108.9(6)
C18 C17 C16 107.3(6)
C18 C17 C33 130.2(6)
C16 C17 C33 122.4(7)
C17 C18 C19 107.0(6)
C17 C18 C35 128.7(6)
C19 C18 C35 124.2(6)
N4 C19 C20 124.2(5)
N4 C19 C18 110.6(6)
C20 C19 C18 125.2(6)
C19 C20 C1 128.7(6)
C2 C21 C22 112.4(6)
C3 C23 C24 112.0(6)
C7 C25 C26 112.7(6)
C8 C27 C28 112.8(6)
C12 C29 C30 112.8(6)
C13 C31 C32 112.9(6)
C17 C33 C34 112.9(7)
C18 C35 C36 111.0(6)
N8 Zn2 N5 90.5(2)
N8 Zn2 N7 90.4(2)
N5 Zn2 N7 167.37(18)
N8 Zn2 N6 172.88(17)
N5 Zn2 N6 88.7(2)
N7 Zn2 N6 88.9(2)
C40 N5 C37 105.2(5)
C40 N5 Zn2 129.1(5)
C37 N5 Zn2 125.8(4)
C42 N6 C45 105.5(4)
C42 N6 Zn2 126.0(4)
C45 N6 Zn2 126.7(4)
C47 N7 C50 106.7(5)
C47 N7 Zn2 127.5(4)
C50 N7 Zn2 125.8(4)
C55 N8 C52 107.0(5)
C55 N8 Zn2 126.4(4)
C52 N8 Zn2 126.5(4)
C56 C37 N5 123.9(6)
C56 C37 C38 125.9(6)
N5 C37 C38 110.1(6)
C39 C38 C37 107.4(6)
C39 C38 C57 127.1(6)
C37 C38 C57 125.1(6)
C38 C39 C40 106.1(6)
C38 C39 C59 130.6(6)
C40 C39 C59 123.2(7)
N5 C40 C41 122.5(6)
N5 C40 C39 111.1(6)
C41 C40 C39 126.3(6)
C42 C41 C40 128.7(6)
C41 C42 N6 124.7(6)
C41 C42 C43 125.1(6)
N6 C42 C43 110.1(6)
C44 C43 C42 107.3(7)
C44 C43 C61 127.1(7)
C42 C43 C61 125.2(6)
C43 C44 C45 105.8(7)
C43 C44 C63 129.3(7)
C45 C44 C63 124.9(6)
N6 C45 C46 124.4(6)
N6 C45 C44 111.2(5)
C46 C45 C44 124.3(6)
C45 C46 C47 126.2(6)
N7 C47 C46 125.8(6)
N7 C47 C48 110.5(6)
C46 C47 C48 123.7(6)
C49 C48 C47 105.8(6)
C49 C48 C65 129.2(6)
C47 C48 C65 125.0(7)
C48 C49 C50 106.5(6)
C48 C49 C67 127.6(7)
C50 C49 C67 125.7(7)
N7 C50 C51 125.2(6)
N7 C50 C49 110.5(6)
C51 C50 C49 124.4(6)
C50 C51 C52 127.0(6)
N8 C52 C51 124.6(6)
N8 C52 C53 110.2(6)
C51 C52 C53 125.2(6)
C54 C53 C52 106.6(6)
C54 C53 C69 128.7(6)
C52 C53 C69 124.4(6)
C53 C54 C55 106.2(6)
C53 C54 C71 127.2(6)
C55 C54 C71 126.5(6)
N8 C55 C56 124.5(6)
N8 C55 C54 110.0(5)
C56 C55 C54 125.2(6)
C37 C56 C55 128.2(6)
C38 C57 C58 112.2(6)
C39 C59 C60 113.0(6)
C43 C61 C62 112.1(6)
C44 C63 C64 112.2(6)
C66 C65 C48 109.9(8)
C49 C67 C68 112.5(7)
C53 C69 C70 110.6(6)
C54 C71 C72 112.9(6)
C2A C1A C7A 117.9(10)
C2A C1A C6A 120.7(9)
C7A C1A C6A 108.4(8)
C1A C2A C10A 123.1(10)
C1A C2A C3A 118.3(9)
C10A C2A C3A 106.8(8)
C4A C3A C2A 121.3(9)
C4A C3A C12A 118.1(9)
C2A C3A C12A 108.1(7)
C3A C4A C15A 121.3(9)
C3A C4A C5A 118.6(9)
C15A C4A C5A 108.0(8)
C6A C5A C4A 121.2(9)
C6A C5A C17A 119.4(9)
C4A C5A C17A 108.6(9)
C5A C6A C1A 119.8(9)
C5A C6A C20A 120.8(9)
C1A C6A C20A 107.8(8)
C8A C7A C1A 121.6(9)
C8A C7A C21A 119.0(9)
C1A C7A C21A 107.4(8)
C7A C8A C9A 120.7(9)
C7A C8A C24A 121.6(9)
C9A C8A C24A 106.5(9)
C10A C9A C26A 120.6(9)
C10A C9A C8A 118.8(9)
C26A C9A C8A 108.1(8)
C9A C10A C11A 119.8(9)
C9A C10A C2A 117.9(9)
C11A C10A C2A 110.1(8)
C28A C11A C10A 121.1(9)
C28A C11A C12A 118.4(8)
C10A C11A C12A 108.4(8)
C13A C12A C11A 120.2(9)
C13A C12A C3A 120.6(8)
C11A C12A C3A 106.6(8)
C12A C13A C30A 121.0(9)
C12A C13A C14A 119.9(8)
C30A C13A C14A 108.2(8)
C15A C14A C32A 121.9(8)
C15A C14A C13A 119.0(8)
C32A C14A C13A 106.7(7)
C14A C15A C4A 121.1(8)
C14A C15A C16A 119.2(9)
C4A C15A C16A 107.4(8)
C34A C16A C17A 120.0(9)
C34A C16A C15A 119.4(10)
C17A C16A C15A 109.2(9)
C18A C17A C16A 120.8(10)
C18A C17A C5A 119.7(10)
C16A C17A C5A 106.8(9)
C17A C18A C36A 120.6(10)
C17A C18A C19A 120.6(9)
C36A C18A C19A 106.9(9)
C20A C19A C38A 120.9(10)
C20A C19A C18A 118.8(9)
C38A C19A C18A 107.9(8)
C19A C20A C21A 119.0(9)
C19A C20A C6A 120.7(9)
C21A C20A C6A 109.0(8)
C22A C21A C20A 122.7(8)
C22A C21A C7A 117.6(8)
C20A C21A C7A 107.4(8)
C21A C22A C23A 121.7(8)
C21A C22A C39A 117.6(8)
C23A C22A C39A 108.4(8)
C24A C23A C22A 121.6(10)
C24A C23A C41A 119.5(10)
C22A C23A C41A 107.9(8)
C23A C24A C8A 118.4(10)
C23A C24A C25A 119.5(10)
C8A C24A C25A 108.8(8)
C43A C25A C26A 120.6(9)
C43A C25A C24A 121.2(8)
C26A C25A C24A 105.7(9)
C27A C26A C9A 119.1(9)
C27A C26A C25A 118.1(9)
C9A C26A C25A 110.8(8)
C26A C27A C45A 120.0(8)
C26A C27A C28A 120.2(9)
C45A C27A C28A 108.4(8)
C11A C28A C27A 119.2(8)
C11A C28A C29A 119.5(8)
C27A C28A C29A 109.1(8)
C30A C29A C28A 120.7(9)
C30A C29A C46A 120.1(8)
C28A C29A C46A 107.0(8)
C29A C30A C13A 120.3(9)
C29A C30A C31A 118.3(8)
C13A C30A C31A 108.6(7)
C48A C31A C32A 123.5(9)
C48A C31A C30A 118.9(7)
C32A C31A C30A 108.0(7)
C33A C32A C31A 119.9(9)
C33A C32A C14A 119.3(9)
C31A C32A C14A 108.4(7)
C32A C33A C50A 120.8(10)
C32A C33A C34A 119.9(9)
C50A C33A C34A 107.5(8)
C16A C34A C35A 122.0(9)
C16A C34A C33A 120.1(8)
C35A C34A C33A 104.8(8)
C36A C35A C51A 121.6(8)
C36A C35A C34A 116.8(8)
C51A C35A C34A 109.8(8)
C35A C36A C37A 119.1(9)
C35A C36A C18A 119.7(8)
C37A C36A C18A 108.3(9)
C53A C37A C36A 120.0(9)
C53A C37A C38A 118.0(9)
C36A C37A C38A 110.2(9)
C39A C38A C19A 121.0(8)
C39A C38A C37A 121.0(9)
C19A C38A C37A 106.6(8)
C38A C39A C40A 121.0(9)
C38A C39A C22A 118.7(9)
C40A C39A C22A 108.2(8)
C54A C40A C39A 120.1(9)
C54A C40A C41A 119.4(9)
C39A C40A C41A 107.8(8)
C42A C41A C40A 119.3(9)
C42A C41A C23A 121.6(9)
C40A C41A C23A 107.7(8)
C41A C42A C56A 121.5(10)
C41A C42A C43A 118.1(9)
C56A C42A C43A 107.4(9)
C25A C43A C44A 122.0(9)
C25A C43A C42A 120.0(10)
C44A C43A C42A 107.7(9)
C45A C44A C43A 119.7(10)
C45A C44A C57A 119.3(9)
C43A C44A C57A 108.8(8)
C44A C45A C27A 119.5(9)
C44A C45A C46A 119.3(9)
C27A C45A C46A 107.8(8)
C47A C46A C29A 120.8(10)
C47A C46A C45A 120.1(10)
C29A C46A C45A 107.6(8)
C46A C47A C48A 118.7(9)
C46A C47A C58A 120.4(9)
C48A C47A C58A 108.6(7)
C31A C48A C47A 123.1(8)
C31A C48A C49A 117.7(8)
C47A C48A C49A 107.0(7)
C50A C49A C59A 120.8(9)
C50A C49A C48A 119.0(8)
C59A C49A C48A 109.4(9)
C49A C50A C51A 119.8(9)
C49A C50A C33A 119.1(8)
C51A C50A C33A 107.6(8)
C52A C51A C50A 119.8(9)
C52A C51A C35A 118.9(9)
C50A C51A C35A 110.3(8)
C51A C52A C60A 119.7(9)
C51A C52A C53A 121.0(9)
C60A C52A C53A 106.8(8)
C37A C53A C52A 119.4(8)
C37A C53A C54A 119.1(8)
C52A C53A C54A 109.5(8)
C40A C54A C53A 120.9(9)
C40A C54A C55A 120.6(8)
C53A C54A C55A 106.6(8)
C56A C55A C60A 121.3(9)
C56A C55A C54A 119.0(9)
C60A C55A C54A 107.7(8)
C55A C56A C42A 120.1(10)
C55A C56A C57A 117.8(10)
C42A C56A C57A 110.6(9)
C58A C57A C56A 123.1(10)
C58A C57A C44A 118.9(9)
C56A C57A C44A 105.4(8)
C57A C58A C47A 122.0(9)
C57A C58A C59A 119.4(9)
C47A C58A C59A 106.7(8)
C60A C59A C49A 120.6(10)
C60A C59A C58A 119.0(9)
C49A C59A C58A 108.3(9)
C59A C60A C52A 119.2(9)
C59A C60A C55A 119.4(9)
C52A C60A C55A 109.5(8)
Cl1 C73 Cl2 119.5(9)
Cl1 C73 Cl3 117.1(8)
Cl2 C73 Cl3 117.0(8)

loop_
_geom_bond_atom_site_label_1
_geom_bond_atom_site_label_2
_geom_bond_distance
Zn1 N3 2.030(4)
Zn1 N4 2.036(5)
Zn1 N2 2.054(5)
Zn1 N1 2.089(4)
N1 C4 1.376(8)
N1 C1 1.382(8)
N2 C9 1.333(9)
N2 C6 1.378(8)
N3 C11 1.362(8)
N3 C14 1.378(8)
N4 C19 1.353(8)
N4 C16 1.391(8)
C1 C20 1.379(9)
C1 C2 1.452(9)
C2 C3 1.336(10)
C2 C21 1.510(9)
C3 C4 1.449(9)
C3 C23 1.507(9)
C4 C5 1.388(9)
C5 C6 1.377(9)
C6 C7 1.459(8)
C7 C8 1.343(9)
C7 C25 1.499(8)
C8 C9 1.447(9)
C8 C27 1.511(9)
C9 C10 1.403(9)
C10 C11 1.382(9)
C11 C12 1.450(9)
C12 C13 1.358(10)
C12 C29 1.498(9)
C13 C14 1.452(9)
C13 C31 1.480(9)
C14 C15 1.391(9)
C15 C16 1.368(10)
C16 C17 1.466(9)
C17 C18 1.330(10)
C17 C33 1.510(9)
C18 C19 1.460(8)
C18 C35 1.512(9)
C19 C20 1.378(10)
C21 C22 1.549(10)
C23 C24 1.545(10)
C25 C26 1.505(11)
C27 C28 1.523(10)
C29 C30 1.503(11)
C31 C32 1.537(11)
C33 C34 1.519(12)
C35 C36 1.528(11)
Zn2 N8 2.033(5)
Zn2 N5 2.042(5)
Zn2 N7 2.047(5)
Zn2 N6 2.081(4)
N5 C40 1.363(8)
N5 C37 1.394(9)
N6 C42 1.375(8)
N6 C45 1.380(8)
N7 C47 1.357(9)
N7 C50 1.367(8)
N8 C55 1.362(8)
N8 C52 1.367(8)
C37 C56 1.381(10)
C37 C38 1.434(9)
C38 C39 1.357(10)
C38 C57 1.499(9)
C39 C40 1.451(9)
C39 C59 1.487(9)
C40 C41 1.399(10)
C41 C42 1.370(9)
C42 C43 1.448(9)
C43 C44 1.369(9)
C43 C61 1.493(9)
C44 C45 1.442(10)
C44 C63 1.484(9)
C45 C46 1.393(10)
C46 C47 1.402(10)
C47 C48 1.451(9)
C48 C49 1.382(10)
C48 C65 1.531(10)
C49 C50 1.437(9)
C49 C67 1.487(10)
C50 C51 1.388(9)
C51 C52 1.398(9)
C52 C53 1.442(9)
C53 C54 1.378(10)
C53 C69 1.493(9)
C54 C55 1.453(9)
C54 C71 1.485(9)
C55 C56 1.386(9)
C57 C58 1.528(11)
C59 C60 1.501(11)
C61 C62 1.512(11)
C63 C64 1.510(10)
C65 C66 1.485(12)
C67 C68 1.496(14)
C69 C70 1.514(10)
C71 C72 1.504(11)
C1A C2A 1.356(12)
C1A C7A 1.445(14)
C1A C6A 1.452(14)
C2A C10A 1.465(13)
C2A C3A 1.482(14)
C3A C4A 1.365(12)
C3A C12A 1.490(13)
C4A C15A 1.431(12)
C4A C5A 1.440(12)
C5A C6A 1.365(12)
C5A C17A 1.475(13)
C6A C20A 1.456(12)
C7A C8A 1.350(14)
C7A C21A 1.488(13)
C8A C9A 1.472(13)
C8A C24A 1.475(14)
C9A C10A 1.392(12)
C9A C26A 1.431(14)
C10A C11A 1.434(13)
C11A C28A 1.373(13)
C11A C12A 1.488(12)
C12A C13A 1.351(12)
C13A C30A 1.410(12)
C13A C14A 1.477(12)
C14A C15A 1.364(12)
C14A C32A 1.469(12)
C15A C16A 1.476(12)
C16A C34A 1.352(13)
C16A C17A 1.411(14)
C17A C18A 1.346(14)
C18A C36A 1.449(13)
C18A C19A 1.503(14)
C19A C20A 1.345(13)
C19A C38A 1.460(13)
C20A C21A 1.430(12)
C21A C22A 1.395(11)
C22A C23A 1.404(12)
C22A C39A 1.485(12)
C23A C24A 1.349(12)
C23A C41A 1.470(13)
C24A C25A 1.482(14)
C25A C43A 1.340(13)
C25A C26A 1.450(12)
C26A C27A 1.406(13)
C27A C45A 1.436(13)
C27A C28A 1.458(12)
C28A C29A 1.455(12)
C29A C30A 1.368(12)
C29A C46A 1.471(14)
C30A C31A 1.474(12)
C31A C48A 1.348(10)
C31A C32A 1.419(11)
C32A C33A 1.327(12)
C33A C50A 1.470(14)
C33A C34A 1.521(13)
C34A C35A 1.455(12)
C35A C36A 1.403(13)
C35A C51A 1.424(13)
C36A C37A 1.436(13)
C37A C53A 1.400(13)
C37A C38A 1.456(12)
C38A C39A 1.371(13)
C39A C40A 1.412(13)
C40A C54A 1.352(12)
C40A C41A 1.464(13)
C41A C42A 1.369(12)
C42A C56A 1.410(13)
C42A C43A 1.489(14)
C43A C44A 1.407(14)
C44A C45A 1.392(13)
C44A C57A 1.501(14)
C45A C46A 1.489(14)
C46A C47A 1.335(12)
C47A C48A 1.428(12)
C47A C58A 1.472(12)
C48A C49A 1.488(12)
C49A C50A 1.389(13)
C49A C59A 1.396(13)
C50A C51A 1.419(12)
C51A C52A 1.385(12)
C52A C60A 1.452(13)
C52A C53A 1.447(12)
C53A C54A 1.472(12)
C54A C55A 1.466(13)
C55A C56A 1.379(13)
C55A C60A 1.453(13)
C56A C57A 1.439(12)
C57A C58A 1.333(11)
C58A C59A 1.481(13)
C59A C60A 1.380(13)
C73 Cl1 1.607(12)
C73 Cl2 1.625(13)
C73 Cl3 1.683(12)
